data_7204228
loop_
_publ_author_name
'Wang, Changsheng'
'Jung, Gun-Young'
'Batsanov, Andrei S.'
'Bryce, Martin R.'
'Petty, Michael C.'

_publ_section_title
;
 New electron-transporting materials for light emitting diodes:
 1,3,4-oxadiazole--pyridine and 1,3,4-oxadiazole--pyrimidine hybrids
;
_journal_issue 2
_journal_name_full 'Journal of Materials Chemistry'
_journal_page_first 173
_journal_paper_doi 10.1039/b106907c
_journal_volume 12
_journal_year 2002
_chemical_formula_sum 'C29 H29 N5 O2'
_chemical_formula_weight 479.57
_chemical_melting_point 490.1(6)
_chemical_name_systematic
; 
2,4-bis[2-(4-tert-butylphenyl)-1,3,4-oxadiazol-5-yl]pyridine
;
_space_group_IT_number 14
_symmetry_cell_setting monoclinic
_symmetry_space_group_name_Hall '-P 2ybc'
_symmetry_space_group_name_H-M 'P 1 21/c 1'
_atom_sites_solution_hydrogens geom
_atom_sites_solution_primary direct
_atom_sites_solution_secondary difmap
_audit_creation_method SHELXL-97
_cell_angle_alpha 90.00
_cell_angle_beta 90.221(4)
_cell_angle_gamma 90.00
_cell_formula_units_Z 4
_cell_length_a 18.7544(12)
_cell_length_b 11.6181(7)
_cell_length_c 11.4838(7)
_cell_measurement_reflns_used 870
_cell_measurement_temperature 100(2)
_cell_measurement_theta_max 23.0
_cell_measurement_theta_min 12.0
_cell_volume 2502.2(3)
_computing_cell_refinement 'Bruker SMART'
_computing_data_collection 'Bruker SMART'
_computing_data_reduction 'Bruker SAINT'
_computing_molecular_graphics 'Bruker SHELXTL'
_computing_publication_material 'Bruker SHELXTL'
_computing_structure_refinement 'SHELXL-97 (Sheldrick, 1997)'
_computing_structure_solution 'SHELXS-97 (Sheldrick, 1990)'
_diffrn_ambient_temperature 100(2)
_diffrn_detector_area_resol_mean 8
_diffrn_measured_fraction_theta_full 1.000
_diffrn_measured_fraction_theta_max 1.000
_diffrn_measurement_device_type 'SMART 1K CCD area detector'
_diffrn_measurement_method '\w scans'
_diffrn_radiation_monochromator graphite
_diffrn_radiation_source 'fine-focus sealed tube'
_diffrn_radiation_type MoK\a
_diffrn_radiation_wavelength 0.71073
_diffrn_reflns_av_R_equivalents 0.0605
_diffrn_reflns_av_sigmaI/netI 0.0377
_diffrn_reflns_limit_h_max 24
_diffrn_reflns_limit_h_min -24
_diffrn_reflns_limit_k_max 15
_diffrn_reflns_limit_k_min -15
_diffrn_reflns_limit_l_max 14
_diffrn_reflns_limit_l_min -14
_diffrn_reflns_number 27560
_diffrn_reflns_theta_full 27.50
_diffrn_reflns_theta_max 27.50
_diffrn_reflns_theta_min 2.06
_diffrn_standards_decay_% 0
_diffrn_standards_interval_count 0
_diffrn_standards_interval_time 0
_diffrn_standards_number 0
_exptl_absorpt_coefficient_mu 0.082
_exptl_absorpt_correction_type none
_exptl_crystal_colour colourless
_exptl_crystal_density_diffrn 1.273
_exptl_crystal_density_meas ?
_exptl_crystal_density_method .
_exptl_crystal_description shapeless
_exptl_crystal_F_000 1016
_exptl_crystal_size_max 0.35
_exptl_crystal_size_mid 0.20
_exptl_crystal_size_min 0.15
_refine_diff_density_max 0.312
_refine_diff_density_min -0.295
_refine_diff_density_rms 0.050
_refine_ls_extinction_method none
_refine_ls_goodness_of_fit_ref 1.062
_refine_ls_hydrogen_treatment constr
_refine_ls_matrix_type full
_refine_ls_number_parameters 337
_refine_ls_number_reflns 5747
_refine_ls_number_restraints 0
_refine_ls_restrained_S_all 1.062
_refine_ls_R_factor_all 0.0660
_refine_ls_R_factor_gt 0.0465
_refine_ls_shift/su_max 0.000
_refine_ls_shift/su_mean 0.000
_refine_ls_structure_factor_coef Fsqd
_refine_ls_weighting_details 'calc w=1/[\s^2^(Fo^2^)+(0.0425P)^2^+1.2996P] where P=(Fo^2^+2Fc^2^)/3'
_refine_ls_weighting_scheme calc
_refine_ls_wR_factor_gt 0.1052
_refine_ls_wR_factor_ref 0.1176
_reflns_number_gt 4388
_reflns_number_total 5747
_reflns_threshold_expression I>2\s(I)
_cod_data_source_file b106907c.txt
_cod_data_source_block 2g
_cod_depositor_comments
;
The following automatic conversions were performed:
'_symmetry_cell_setting' value 'Monoclinic' changed to 'monoclinic'
according to '/home/adriana/struct/CIF-dictionaries/cif_core.dic'
dictionary named 'cif_core.dic' version 2.4.1 from 2010-06-29.

Automatic conversion script
Id: cif_fix_enum 1555 2011-01-17 13:19:09Z saulius 

The following automatic conversions were performed:

'_chemical_melting_point' value '216.3--217.6\% C' was changed to
'490.1(6)' - it was converted from degrees Celsius(C) to Kelvins(K),
the average value was taken and precision was estimated.

Automatic conversion script
Id: cif_fix_values 1569 2011-02-09 13:29:24Z adriana 
;
_cod_original_sg_symbol_H-M P2(1)/c
_cod_database_code 7204228
_ccdc_comments 'light-emitting diode material'

loop_
_symmetry_equiv_pos_as_xyz
'x, y, z'
'-x, y+1/2, -z+1/2'
'-x, -y, -z'
'x, -y-1/2, z-1/2'

loop_
_atom_site_label
_atom_site_type_symbol
_atom_site_fract_x
_atom_site_fract_y
_atom_site_fract_z
_atom_site_U_iso_or_equiv
_atom_site_adp_type
_atom_site_occupancy
_atom_site_symmetry_multiplicity
_atom_site_calc_flag
_atom_site_refinement_flags
_atom_site_disorder_assembly
_atom_site_disorder_group
N1 N 0.70873(7) 0.13061(12) 0.81720(12) 0.0238(3) Uani 1 1 d . . .
N2 N 0.75618(7) 0.12241(12) 0.91202(12) 0.0241(3) Uani 1 1 d . . .
N3 N 0.54624(7) 0.10577(12) 0.43169(12) 0.0234(3) Uani 1 1 d . . .
N4 N 0.50106(7) 0.08399(12) 0.33610(12) 0.0229(3) Uani 1 1 d . . .
O1 O 0.74469(6) 0.30614(9) 0.86354(9) 0.0195(2) Uani 1 1 d . . .
O2 O 0.50488(6) 0.27231(9) 0.36597(9) 0.0192(2) Uani 1 1 d . . .
C1 C 0.65688(8) 0.41073(13) 0.70138(13) 0.0223(3) Uani 0.50 1 d P A 1
H1 H 0.6819 0.4545 0.7556 0.027 Uiso 0.50 1 d PR A 1
N1C N 0.65688(8) 0.41073(13) 0.70138(13) 0.0223(3) Uani 0.50 1 d P A 2
C2 C 0.66088(8) 0.29417(14) 0.70077(13) 0.0194(3) Uani 1 1 d . . .
C3 C 0.62533(8) 0.22683(14) 0.61860(13) 0.0199(3) Uani 1 1 d . A .
H3 H 0.6289 0.1470 0.6194 0.024 Uiso 1 1 d R . .
C4 C 0.58404(8) 0.28324(13) 0.53463(13) 0.0191(3) Uani 1 1 d . . .
C5 C 0.57756(8) 0.40113(13) 0.53491(13) 0.0247(3) Uani 0.50 1 d P A 2
H5 H 0.5492 0.4391 0.4804 0.030 Uiso 0.50 1 d PR A 2
N5 N 0.57756(8) 0.40113(13) 0.53491(13) 0.0247(3) Uani 0.50 1 d P A 1
C6 C 0.61473(10) 0.46063(15) 0.61922(15) 0.0274(4) Uani 1 1 d . . .
H6 H 0.6106 0.5404 0.6199 0.033 Uiso 1 1 d R A .
C7 C 0.70394(8) 0.23868(14) 0.79210(13) 0.0193(3) Uani 1 1 d . A .
C8 C 0.77564(8) 0.22697(13) 0.93551(14) 0.0193(3) Uani 1 1 d . . .
C9 C 0.54622(8) 0.21595(13) 0.44572(13) 0.0192(3) Uani 1 1 d . A .
C10 C 0.47826(8) 0.18333(13) 0.30077(13) 0.0183(3) Uani 1 1 d . . .
C11 C 0.82595(8) 0.26802(13) 1.02390(13) 0.0188(3) Uani 1 1 d . . .
C12 C 0.85553(8) 0.37828(14) 1.01494(14) 0.0209(3) Uani 1 1 d . . .
H12 H 0.8422 0.4264 0.9539 0.025 Uiso 1 1 d R . .
C13 C 0.90445(8) 0.41598(13) 1.09701(14) 0.0207(3) Uani 1 1 d . . .
H13 H 0.9236 0.4895 1.0899 0.025 Uiso 1 1 d R . .
C14 C 0.92597(8) 0.34633(13) 1.19040(14) 0.0190(3) Uani 1 1 d . . .
C15 C 0.89560(8) 0.23657(14) 1.19824(14) 0.0208(3) Uani 1 1 d . . .
H15 H 0.9085 0.1887 1.2597 0.025 Uiso 1 1 d R . .
C16 C 0.84636(8) 0.19738(14) 1.11642(14) 0.0207(3) Uani 1 1 d . . .
H16 H 0.8272 0.1239 1.1234 0.025 Uiso 1 1 d R . .
C17 C 0.98056(9) 0.39254(14) 1.27890(14) 0.0216(3) Uani 1 1 d . . .
C18 C 1.00193(9) 0.30288(15) 1.37075(15) 0.0273(4) Uani 1 1 d . . .
H18A H 0.9606 0.2801 1.4141 0.034(3) Uiso 1 1 d R . .
H18B H 1.0366 0.3357 1.4227 0.034(3) Uiso 1 1 d R . .
H18C H 1.0220 0.2368 1.3329 0.034(3) Uiso 1 1 d R . .
C19 C 0.94806(10) 0.49795(15) 1.34135(15) 0.0290(4) Uani 1 1 d . . .
H19A H 0.9344 0.5545 1.2846 0.039(3) Uiso 1 1 d R . .
H19B H 0.9828 0.5304 1.3935 0.039(3) Uiso 1 1 d R . .
H19C H 0.9069 0.4745 1.3846 0.039(3) Uiso 1 1 d R . .
C20 C 1.04824(9) 0.42912(17) 1.21334(16) 0.0312(4) Uani 1 1 d . . .
H20A H 1.0677 0.3639 1.1731 0.036(3) Uiso 1 1 d R . .
H20B H 1.0828 0.4580 1.2679 0.036(3) Uiso 1 1 d R . .
H20C H 1.0365 0.4883 1.1581 0.036(3) Uiso 1 1 d R . .
C21 C 0.42836(8) 0.20933(13) 0.20637(13) 0.0173(3) Uani 1 1 d . . .
C22 C 0.42286(8) 0.31965(13) 0.15970(14) 0.0204(3) Uani 1 1 d . . .
H22 H 0.4538 0.3773 0.1843 0.024 Uiso 1 1 d R . .
C23 C 0.37096(8) 0.34379(13) 0.07657(14) 0.0207(3) Uani 1 1 d . . .
H23 H 0.3687 0.4172 0.0444 0.025 Uiso 1 1 d R . .
C24 C 0.32208(8) 0.26006(14) 0.03983(13) 0.0187(3) Uani 1 1 d . . .
C25 C 0.33001(8) 0.14879(13) 0.08523(13) 0.0199(3) Uani 1 1 d . . .
H25 H 0.2991 0.0910 0.0607 0.024 Uiso 1 1 d R . .
C26 C 0.38263(8) 0.12274(13) 0.16558(13) 0.0195(3) Uani 1 1 d . . .
H26 H 0.3877 0.0477 0.1925 0.023 Uiso 1 1 d R . .
C27 C 0.25877(9) 0.28863(15) -0.04050(14) 0.0232(4) Uani 1 1 d . . .
C28 C 0.19068(9) 0.28673(18) 0.03441(16) 0.0313(4) Uani 1 1 d . . .
H28A H 0.1842 0.2114 0.0670 0.032(3) Uiso 1 1 d R . .
H28B H 0.1503 0.3059 -0.0133 0.032(3) Uiso 1 1 d R . .
H28C H 0.1952 0.3420 0.0961 0.032(3) Uiso 1 1 d R . .
C29 C 0.26603(10) 0.40824(16) -0.09544(16) 0.0302(4) Uani 1 1 d . . .
H29A H 0.2665 0.4656 -0.0353 0.037(3) Uiso 1 1 d R . .
H29B H 0.2264 0.4217 -0.1468 0.037(3) Uiso 1 1 d R . .
H29C H 0.3096 0.4123 -0.1387 0.037(3) Uiso 1 1 d R . .
C30 C 0.25153(10) 0.19922(16) -0.13878(15) 0.0290(4) Uani 1 1 d . . .
H30A H 0.2941 0.1990 -0.1849 0.032(3) Uiso 1 1 d R . .
H30B H 0.2114 0.2186 -0.1871 0.032(3) Uiso 1 1 d R . .
H30C H 0.2445 0.1243 -0.1055 0.032(3) Uiso 1 1 d R . .

loop_
_atom_site_aniso_label
_atom_site_aniso_U_11
_atom_site_aniso_U_22
_atom_site_aniso_U_33
_atom_site_aniso_U_23
_atom_site_aniso_U_13
_atom_site_aniso_U_12
N1 0.0248(7) 0.0217(7) 0.0248(7) 0.0013(6) -0.0076(6) -0.0028(6)
N2 0.0250(7) 0.0220(7) 0.0251(7) 0.0002(6) -0.0076(6) -0.0026(6)
N3 0.0230(7) 0.0239(7) 0.0233(7) -0.0045(6) -0.0047(5) 0.0020(6)
N4 0.0242(7) 0.0214(7) 0.0230(7) -0.0032(6) -0.0060(6) 0.0028(5)
O1 0.0194(6) 0.0193(5) 0.0197(5) -0.0011(4) -0.0042(4) -0.0010(4)
O2 0.0209(6) 0.0179(5) 0.0187(5) -0.0015(4) -0.0042(4) -0.0006(4)
C1 0.0266(8) 0.0218(7) 0.0185(7) -0.0017(6) -0.0003(6) -0.0054(6)
N1C 0.0266(8) 0.0218(7) 0.0185(7) -0.0017(6) -0.0003(6) -0.0054(6)
C2 0.0169(7) 0.0238(8) 0.0176(7) 0.0009(6) 0.0014(6) -0.0010(6)
C3 0.0191(8) 0.0193(8) 0.0214(8) -0.0021(6) 0.0004(6) 0.0001(6)
C4 0.0176(7) 0.0223(8) 0.0175(7) -0.0001(6) 0.0017(6) -0.0020(6)
C5 0.0275(8) 0.0240(8) 0.0225(8) 0.0011(6) 0.0008(6) -0.0005(6)
N5 0.0275(8) 0.0240(8) 0.0225(8) 0.0011(6) 0.0008(6) -0.0005(6)
C6 0.0395(10) 0.0179(8) 0.0249(9) -0.0006(7) 0.0044(7) -0.0026(7)
C7 0.0182(7) 0.0213(8) 0.0185(7) -0.0037(6) -0.0005(6) -0.0034(6)
C8 0.0180(7) 0.0202(8) 0.0196(7) 0.0022(6) 0.0006(6) 0.0008(6)
C9 0.0171(7) 0.0222(8) 0.0183(7) 0.0010(6) -0.0005(6) 0.0016(6)
C10 0.0177(7) 0.0186(7) 0.0187(7) -0.0037(6) 0.0014(6) -0.0007(6)
C11 0.0168(7) 0.0208(8) 0.0187(7) -0.0031(6) 0.0000(6) 0.0007(6)
C12 0.0227(8) 0.0197(8) 0.0205(8) 0.0012(6) -0.0013(6) 0.0019(6)
C13 0.0225(8) 0.0167(7) 0.0229(8) -0.0013(6) -0.0003(6) -0.0022(6)
C14 0.0167(7) 0.0208(8) 0.0194(7) -0.0038(6) 0.0014(6) 0.0002(6)
C15 0.0214(8) 0.0208(8) 0.0202(8) 0.0023(6) -0.0018(6) 0.0014(6)
C16 0.0201(8) 0.0183(7) 0.0237(8) -0.0002(6) -0.0008(6) -0.0030(6)
C17 0.0211(8) 0.0234(8) 0.0204(8) -0.0030(6) -0.0021(6) -0.0020(6)
C18 0.0264(9) 0.0284(9) 0.0272(9) -0.0021(7) -0.0096(7) -0.0010(7)
C19 0.0349(10) 0.0264(9) 0.0255(9) -0.0065(7) -0.0035(7) -0.0001(7)
C20 0.0238(9) 0.0415(11) 0.0283(9) -0.0045(8) -0.0007(7) -0.0082(8)
C21 0.0159(7) 0.0186(7) 0.0174(7) -0.0021(6) 0.0015(6) 0.0005(6)
C22 0.0197(8) 0.0180(8) 0.0235(8) -0.0018(6) 0.0010(6) -0.0023(6)
C23 0.0227(8) 0.0167(7) 0.0227(8) 0.0014(6) 0.0019(6) 0.0017(6)
C24 0.0184(7) 0.0228(8) 0.0148(7) -0.0011(6) 0.0017(6) 0.0016(6)
C25 0.0210(8) 0.0196(8) 0.0191(8) -0.0034(6) -0.0019(6) -0.0042(6)
C26 0.0240(8) 0.0155(7) 0.0189(7) -0.0003(6) -0.0005(6) -0.0002(6)
C27 0.0203(8) 0.0309(9) 0.0185(8) 0.0005(7) -0.0019(6) 0.0033(7)
C28 0.0192(8) 0.0484(12) 0.0263(9) 0.0012(8) -0.0019(7) 0.0040(8)
C29 0.0335(10) 0.0319(10) 0.0252(9) 0.0041(7) -0.0016(7) 0.0109(8)
C30 0.0291(9) 0.0362(10) 0.0217(8) -0.0016(7) -0.0078(7) 0.0031(7)

loop_
_atom_type_symbol
_atom_type_description
_atom_type_scat_dispersion_real
_atom_type_scat_dispersion_imag
_atom_type_scat_source
C C 0.0033 0.0016 'International Tables Vol C Tables 4.2.6.8 and 6.1.1.4'
H H 0.0000 0.0000 'International Tables Vol C Tables 4.2.6.8 and 6.1.1.4'
N N 0.0061 0.0033 'International Tables Vol C Tables 4.2.6.8 and 6.1.1.4'
O O 0.0106 0.0060 'International Tables Vol C Tables 4.2.6.8 and 6.1.1.4'

loop_
_geom_angle_atom_site_label_1
_geom_angle_atom_site_label_2
_geom_angle_atom_site_label_3
_geom_angle
_geom_angle_site_symmetry_1
_geom_angle_site_symmetry_3
_geom_angle_publ_flag
C7 N1 N2 106.37(13) . . ?
C8 N2 N1 105.92(13) . . ?
C9 N3 N4 105.99(13) . . ?
C10 N4 N3 106.33(13) . . ?
C8 O1 C7 102.28(12) . . ?
C9 O2 C10 102.10(12) . . ?
C2 C1 C6 117.04(14) . . ?
C1 C2 C3 122.52(15) . . ?
C1 C2 C7 117.67(14) . . ?
C3 C2 C7 119.80(14) . . ?
C2 C3 C4 117.79(14) . . ?
C5 C4 C3 120.95(14) . . ?
C5 C4 C9 119.34(14) . . ?
C3 C4 C9 119.70(14) . . ?
C4 C5 C6 117.20(15) . . ?
C1 C6 C5 124.45(16) . . ?
N1 C7 O1 112.67(14) . . ?
N1 C7 C2 128.55(14) . . ?
O1 C7 C2 118.77(14) . . ?
N2 C8 O1 112.76(14) . . ?
N2 C8 C11 129.05(14) . . ?
O1 C8 C11 118.17(13) . . ?
N3 C9 O2 113.11(13) . . ?
N3 C9 C4 127.98(14) . . ?
O2 C9 C4 118.90(13) . . ?
N4 C10 O2 112.46(13) . . ?
N4 C10 C21 128.78(14) . . ?
O2 C10 C21 118.74(13) . . ?
C16 C11 C12 119.13(14) . . ?
C16 C11 C8 120.72(14) . . ?
C12 C11 C8 120.13(14) . . ?
C13 C12 C11 120.09(15) . . ?
C12 C13 C14 121.77(15) . . ?
C15 C14 C13 117.34(14) . . ?
C15 C14 C17 123.09(14) . . ?
C13 C14 C17 119.57(14) . . ?
C16 C15 C14 121.58(15) . . ?
C15 C16 C11 120.08(15) . . ?
C18 C17 C14 112.89(13) . . ?
C18 C17 C20 108.06(14) . . ?
C14 C17 C20 108.77(13) . . ?
C18 C17 C19 108.74(14) . . ?
C14 C17 C19 108.71(13) . . ?
C20 C17 C19 109.62(14) . . ?
C22 C21 C26 119.19(14) . . ?
C22 C21 C10 121.46(14) . . ?
C26 C21 C10 119.28(14) . . ?
C23 C22 C21 120.05(14) . . ?
C22 C23 C24 121.53(14) . . ?
C23 C24 C25 117.39(14) . . ?
C23 C24 C27 122.28(14) . . ?
C25 C24 C27 120.20(14) . . ?
C26 C25 C24 121.66(14) . . ?
C25 C26 C21 120.03(14) . . ?
C29 C27 C24 111.91(14) . . ?
C29 C27 C30 108.53(14) . . ?
C24 C27 C30 111.10(13) . . ?
C29 C27 C28 108.52(14) . . ?
C24 C27 C28 107.54(13) . . ?
C30 C27 C28 109.17(14) . . ?

loop_
_geom_bond_atom_site_label_1
_geom_bond_atom_site_label_2
_geom_bond_distance
_geom_bond_site_symmetry_2
_geom_bond_publ_flag
N1 C7 1.291(2) . ?
N1 N2 1.4069(18) . ?
N2 C8 1.296(2) . ?
N3 C9 1.290(2) . ?
N3 N4 1.4071(18) . ?
N4 C10 1.295(2) . ?
O1 C8 1.3647(19) . ?
O1 C7 1.3663(18) . ?
O2 C9 1.3649(18) . ?
O2 C10 1.3695(18) . ?
C1 C2 1.356(2) . ?
C1 C6 1.359(2) . ?
C2 C3 1.394(2) . ?
C2 C7 1.470(2) . ?
C3 C4 1.398(2) . ?
C4 C5 1.375(2) . ?
C4 C9 1.467(2) . ?
C5 C6 1.377(2) . ?
C8 C11 1.463(2) . ?
C10 C21 1.461(2) . ?
C11 C16 1.395(2) . ?
C11 C12 1.400(2) . ?
C12 C13 1.384(2) . ?
C13 C14 1.402(2) . ?
C14 C15 1.400(2) . ?
C14 C17 1.537(2) . ?
C15 C16 1.392(2) . ?
C17 C18 1.535(2) . ?
C17 C20 1.538(2) . ?
C17 C19 1.546(2) . ?
C21 C22 1.393(2) . ?
C21 C26 1.401(2) . ?
C22 C23 1.389(2) . ?
C23 C24 1.401(2) . ?
C24 C25 1.402(2) . ?
C24 C27 1.537(2) . ?
C25 C26 1.382(2) . ?
C27 C29 1.532(2) . ?
C27 C30 1.539(2) . ?
C27 C28 1.543(2) . ?
